data_7156373
loop_
_publ_author_name
'Zi, You'
'Sch\"omberg, Fritz'
'Seifert, Fabian'
'G\"orls, Helmar'
'Vilotijevic, Ivan'

_publ_section_title
;
 trans-Hydroboration vs. 1,2-reduction: divergent reactivity of ynones and
 ynoates in Lewis-base-catalyzed reactions with pinacolborane.
;
_journal_issue 34
_journal_name_full 'Organic &amp; biomolecular chemistry'
_journal_page_first 6341
_journal_page_last 6349
_journal_paper_doi 10.1039/c8ob01343h
_journal_volume 16
_journal_year 2018
_chemical_formula_moiety 'C16 H20 B Br O4'
_chemical_formula_sum 'C16 H20 B Br O4'
_chemical_formula_weight 367.04
_space_group_IT_number 14
_space_group_name_Hall '-P 2ybc'
_space_group_name_H-M_alt 'P 1 21/c 1'
_symmetry_cell_setting monoclinic
_symmetry_space_group_name_Hall '-P 2ybc'
_symmetry_space_group_name_H-M 'P 1 21/c 1'
_atom_sites_solution_hydrogens difmap
_atom_sites_solution_primary direct
_atom_sites_solution_secondary difmap
_audit_creation_method SHELXL-97
_audit_update_record
;
2018-05-25 deposited with the CCDC.
2018-08-16 downloaded from the CCDC.
;
_cell_angle_alpha 90
_cell_angle_beta 98.091(3)
_cell_angle_gamma 90
_cell_formula_units_Z 4
_cell_length_a 7.2446(3)
_cell_length_b 10.9482(5)
_cell_length_c 21.3662(9)
_cell_measurement_reflns_used 19180
_cell_measurement_temperature 133(2)
_cell_measurement_theta_max 27.48
_cell_measurement_theta_min 2.68
_cell_volume 1677.80(13)
_computing_cell_refinement DENZO
_computing_data_collection COLLECT
_computing_data_reduction DENZO
_computing_molecular_graphics SHELXTL/PC
_computing_publication_material SHELXL-97
_computing_structure_refinement 'SHELXL-97 (Sheldrick, 2008)'
_computing_structure_solution 'SHELXS-97 (Sheldrick, 2008)'
_diffrn_ambient_temperature 133(2)
_diffrn_measured_fraction_theta_full 0.995
_diffrn_measured_fraction_theta_max 0.995
_diffrn_measurement_device_type KappaCCD
_diffrn_measurement_method 'phi- + omega-scan'
_diffrn_radiation_monochromator graphite
_diffrn_radiation_source 'fine-focus sealed tube'
_diffrn_radiation_type MoK\a
_diffrn_radiation_wavelength 0.71073
_diffrn_reflns_av_R_equivalents 0.0500
_diffrn_reflns_av_sigmaI/netI 0.0389
_diffrn_reflns_limit_h_max 9
_diffrn_reflns_limit_h_min -9
_diffrn_reflns_limit_k_max 14
_diffrn_reflns_limit_k_min -14
_diffrn_reflns_limit_l_max 27
_diffrn_reflns_limit_l_min -27
_diffrn_reflns_number 19180
_diffrn_reflns_theta_full 27.48
_diffrn_reflns_theta_max 27.48
_diffrn_reflns_theta_min 2.68
_exptl_absorpt_coefficient_mu 2.463
_exptl_absorpt_correction_T_max 0.7456
_exptl_absorpt_correction_T_min 0.4965
_exptl_absorpt_correction_type multi-scan
_exptl_absorpt_process_details 'SADABS, Bruker-AXS, 2002'
_exptl_crystal_colour colourless
_exptl_crystal_density_diffrn 1.453
_exptl_crystal_density_method 'not measured'
_exptl_crystal_description prism
_exptl_crystal_F_000 752
_exptl_crystal_size_max 0.132
_exptl_crystal_size_mid 0.122
_exptl_crystal_size_min 0.108
_refine_diff_density_max 0.379
_refine_diff_density_min -0.676
_refine_diff_density_rms 0.082
_refine_ls_extinction_method none
_refine_ls_goodness_of_fit_ref 1.091
_refine_ls_hydrogen_treatment refall
_refine_ls_matrix_type full
_refine_ls_number_parameters 279
_refine_ls_number_reflns 3834
_refine_ls_number_restraints 0
_refine_ls_restrained_S_all 1.091
_refine_ls_R_factor_all 0.0550
_refine_ls_R_factor_gt 0.0418
_refine_ls_shift/su_max 0.001
_refine_ls_shift/su_mean 0.000
_refine_ls_structure_factor_coef Fsqd
_refine_ls_weighting_details 'calc w=1/[\s^2^(Fo^2^)+(0.0228P)^2^+3.2536P] where P=(Fo^2^+2Fc^2^)/3'
_refine_ls_weighting_scheme calc
_refine_ls_wR_factor_gt 0.0887
_refine_ls_wR_factor_ref 0.0965
_reflns_number_gt 3241
_reflns_number_total 3834
_reflns_threshold_expression >2sigma(I)
_cod_data_source_file c8ob01343h2.cif
_cod_data_source_block FO6598
_cod_depositor_comments 'Adding full bibliography for 7156373.cif.'
_cod_original_sg_symbol_H-M 'P 21/c'
_cod_database_code 7156373

loop_
_symmetry_equiv_pos_as_xyz
'x, y, z'
'-x, y+1/2, -z+1/2'
'-x, -y, -z'
'x, -y-1/2, z-1/2'

loop_
_atom_site_label
_atom_site_type_symbol
_atom_site_fract_x
_atom_site_fract_y
_atom_site_fract_z
_atom_site_U_iso_or_equiv
_atom_site_adp_type
_atom_site_occupancy
_atom_site_symmetry_multiplicity
_atom_site_calc_flag
Br1 Br 1.22773(4) -0.03152(3) 0.379587(15) 0.03235(10) Uani 1 1 d
B1 B 0.4826(4) 0.3800(3) 0.38021(15) 0.0215(6) Uani 1 1 d
O1 O 0.2383(3) 0.41367(18) 0.45420(10) 0.0281(4) Uani 1 1 d
O2 O 0.2106(3) 0.28615(17) 0.53546(10) 0.0273(4) Uani 1 1 d
O3 O 0.3719(3) 0.35314(16) 0.32478(9) 0.0237(4) Uani 1 1 d
O4 O 0.5489(3) 0.49655(17) 0.38432(9) 0.0244(4) Uani 1 1 d
C1 C 0.5508(4) 0.2757(2) 0.42949(13) 0.0216(5) Uani 1 1 d
C2 C 0.4594(4) 0.2541(2) 0.47885(13) 0.0242(6) Uani 1 1 d
H2 H 0.495(5) 0.193(3) 0.5114(17) 0.040(10) Uiso 1 1 d
C3 C 0.2942(4) 0.3280(2) 0.48734(13) 0.0242(6) Uani 1 1 d
C4 C 0.0494(5) 0.3556(3) 0.54782(17) 0.0317(7) Uani 1 1 d
H4C H -0.002(5) 0.310(3) 0.5815(16) 0.034(9) Uiso 1 1 d
H4B H 0.088(5) 0.436(4) 0.5627(18) 0.045(11) Uiso 1 1 d
H4A H -0.049(6) 0.358(4) 0.510(2) 0.055(12) Uiso 1 1 d
C5 C 0.3277(4) 0.4687(2) 0.29103(13) 0.0228(5) Uani 1 1 d
C6 C 0.4771(4) 0.5595(2) 0.32538(13) 0.0234(6) Uani 1 1 d
C7 C 0.3983(5) 0.6817(3) 0.34287(18) 0.0340(7) Uani 1 1 d
H7C H 0.496(5) 0.731(3) 0.3660(16) 0.030(9) Uiso 1 1 d
H7B H 0.340(5) 0.724(4) 0.3031(19) 0.051(11) Uiso 1 1 d
H7A H 0.315(5) 0.669(4) 0.3705(18) 0.045(11) Uiso 1 1 d
C8 C 0.6438(5) 0.5809(3) 0.29067(17) 0.0346(7) Uani 1 1 d
H8C H 0.702(5) 0.506(3) 0.2826(17) 0.034(9) Uiso 1 1 d
H8B H 0.741(5) 0.626(3) 0.3179(17) 0.039(10) Uiso 1 1 d
H8A H 0.608(5) 0.624(4) 0.2525(19) 0.051(11) Uiso 1 1 d
C9 C 0.3402(5) 0.4483(3) 0.22173(15) 0.0309(7) Uani 1 1 d
H9C H 0.457(5) 0.417(3) 0.2172(15) 0.027(8) Uiso 1 1 d
H9B H 0.242(5) 0.391(3) 0.2023(17) 0.039(10) Uiso 1 1 d
H9A H 0.317(5) 0.528(4) 0.1989(19) 0.047(11) Uiso 1 1 d
C10 C 0.1275(4) 0.4986(3) 0.29943(17) 0.0314(7) Uani 1 1 d
H10C H 0.040(6) 0.429(4) 0.2791(19) 0.055(12) Uiso 1 1 d
H10B H 0.084(5) 0.574(4) 0.2776(17) 0.041(10) Uiso 1 1 d
H10A H 0.116(5) 0.505(3) 0.344(2) 0.043(10) Uiso 1 1 d
C11 C 0.7129(4) 0.2009(2) 0.41772(12) 0.0211(5) Uani 1 1 d
C12 C 0.7363(4) 0.0802(2) 0.43928(13) 0.0227(5) Uani 1 1 d
H12 H 0.645(4) 0.044(3) 0.4590(15) 0.024(8) Uiso 1 1 d
C13 C 0.8879(4) 0.0114(2) 0.42850(13) 0.0239(6) Uani 1 1 d
H13 H 0.902(4) -0.068(3) 0.4419(15) 0.028(8) Uiso 1 1 d
C14 C 1.0202(4) 0.0639(3) 0.39595(13) 0.0240(6) Uani 1 1 d
C15 C 1.0030(4) 0.1826(3) 0.37332(14) 0.0246(6) Uani 1 1 d
H15 H 1.094(5) 0.216(3) 0.3526(16) 0.033(9) Uiso 1 1 d
C16 C 0.8482(4) 0.2498(2) 0.38445(14) 0.0252(6) Uani 1 1 d
H16 H 0.835(4) 0.330(3) 0.3687(15) 0.028(8) Uiso 1 1 d

loop_
_atom_site_aniso_label
_atom_site_aniso_U_11
_atom_site_aniso_U_22
_atom_site_aniso_U_33
_atom_site_aniso_U_23
_atom_site_aniso_U_13
_atom_site_aniso_U_12
Br1 0.03298(18) 0.02843(16) 0.03662(18) 0.00004(12) 0.00826(12) 0.01211(12)
B1 0.0192(14) 0.0185(14) 0.0278(15) 0.0022(12) 0.0067(12) 0.0042(11)
O1 0.0333(11) 0.0216(10) 0.0300(11) 0.0058(8) 0.0070(9) 0.0073(8)
O2 0.0316(11) 0.0202(9) 0.0329(11) 0.0015(8) 0.0141(9) 0.0026(8)
O3 0.0295(11) 0.0153(9) 0.0256(10) 0.0036(7) 0.0013(8) 0.0017(8)
O4 0.0299(11) 0.0160(9) 0.0264(10) 0.0035(7) 0.0002(8) -0.0003(8)
C1 0.0243(14) 0.0141(12) 0.0261(14) 0.0012(10) 0.0027(11) -0.0014(10)
C2 0.0311(15) 0.0163(12) 0.0253(13) 0.0019(10) 0.0041(11) 0.0013(11)
C3 0.0282(15) 0.0200(13) 0.0250(14) -0.0021(11) 0.0063(11) 0.0007(11)
C4 0.0336(17) 0.0269(15) 0.0372(17) -0.0027(13) 0.0141(14) 0.0031(13)
C5 0.0262(14) 0.0172(12) 0.0252(13) 0.0039(10) 0.0040(11) 0.0034(11)
C6 0.0276(14) 0.0170(12) 0.0260(14) 0.0048(10) 0.0052(11) 0.0042(11)
C7 0.0418(19) 0.0178(14) 0.0428(19) 0.0010(13) 0.0076(16) 0.0068(13)
C8 0.0310(17) 0.0363(18) 0.0382(18) 0.0062(15) 0.0109(14) -0.0036(14)
C9 0.0371(18) 0.0287(16) 0.0269(15) 0.0025(12) 0.0044(13) 0.0043(14)
C10 0.0231(15) 0.0306(16) 0.0408(18) 0.0048(14) 0.0052(13) 0.0061(12)
C11 0.0248(14) 0.0151(12) 0.0223(13) 0.0009(10) -0.0008(10) 0.0021(10)
C12 0.0287(15) 0.0164(12) 0.0227(13) 0.0015(10) 0.0025(11) 0.0004(11)
C13 0.0323(15) 0.0140(12) 0.0244(13) 0.0015(10) 0.0006(11) 0.0018(11)
C14 0.0230(14) 0.0228(13) 0.0248(14) -0.0025(11) -0.0018(11) 0.0068(11)
C15 0.0258(15) 0.0211(13) 0.0271(14) 0.0005(11) 0.0044(11) -0.0005(11)
C16 0.0315(15) 0.0132(12) 0.0304(15) 0.0032(11) 0.0034(12) 0.0015(11)

loop_
_atom_type_symbol
_atom_type_description
_atom_type_scat_dispersion_real
_atom_type_scat_dispersion_imag
_atom_type_scat_source
C C 0.0033 0.0016 'International Tables Vol C Tables 4.2.6.8 and 6.1.1.4'
H H 0.0000 0.0000 'International Tables Vol C Tables 4.2.6.8 and 6.1.1.4'
B B 0.0013 0.0007 'International Tables Vol C Tables 4.2.6.8 and 6.1.1.4'
O O 0.0106 0.0060 'International Tables Vol C Tables 4.2.6.8 and 6.1.1.4'
Br Br -0.2901 2.4595 'International Tables Vol C Tables 4.2.6.8 and 6.1.1.4'

loop_
_geom_angle_atom_site_label_1
_geom_angle_atom_site_label_2
_geom_angle_atom_site_label_3
_geom_angle
O4 B1 O3 114.6(2)
O4 B1 C1 123.9(3)
O3 B1 C1 120.8(2)
C3 O2 C4 114.9(2)
B1 O3 C5 107.5(2)
B1 O4 C6 107.8(2)
C2 C1 C11 121.7(2)
C2 C1 B1 120.4(2)
C11 C1 B1 117.8(2)
C1 C2 C3 119.8(3)
C1 C2 H2 125(2)
C3 C2 H2 115(2)
O1 C3 O2 124.2(3)
O1 C3 C2 124.3(3)
O2 C3 C2 111.5(2)
O2 C4 H4C 105(2)
O2 C4 H4B 110(2)
H4C C4 H4B 110(3)
O2 C4 H4A 111(2)
H4C C4 H4A 108(3)
H4B C4 H4A 113(3)
O3 C5 C9 108.4(2)
O3 C5 C10 105.8(2)
C9 C5 C10 109.6(3)
O3 C5 C6 103.1(2)
C9 C5 C6 114.7(2)
C10 C5 C6 114.4(2)
O4 C6 C8 106.3(2)
O4 C6 C7 107.6(2)
C8 C6 C7 109.6(3)
O4 C6 C5 104.0(2)
C8 C6 C5 114.3(2)
C7 C6 C5 114.4(2)
C6 C7 H7C 110(2)
C6 C7 H7B 109(2)
H7C C7 H7B 112(3)
C6 C7 H7A 109(2)
H7C C7 H7A 105(3)
H7B C7 H7A 112(3)
C6 C8 H8C 111(2)
C6 C8 H8B 110(2)
H8C C8 H8B 104(3)
C6 C8 H8A 111(2)
H8C C8 H8A 111(3)
H8B C8 H8A 110(3)
C5 C9 H9C 110(2)
C5 C9 H9B 111(2)
H9C C9 H9B 109(3)
C5 C9 H9A 109(2)
H9C C9 H9A 111(3)
H9B C9 H9A 107(3)
C5 C10 H10C 109(2)
C5 C10 H10B 112(2)
H10C C10 H10B 106(3)
C5 C10 H10A 110(2)
H10C C10 H10A 109(3)
H10B C10 H10A 110(3)
C16 C11 C12 117.9(2)
C16 C11 C1 120.3(2)
C12 C11 C1 121.8(2)
C13 C12 C11 121.5(3)
C13 C12 H12 119(2)
C11 C12 H12 120(2)
C12 C13 C14 118.8(3)
C12 C13 H13 121(2)
C14 C13 H13 120(2)
C13 C14 C15 121.9(3)
C13 C14 Br1 119.0(2)
C15 C14 Br1 119.0(2)
C14 C15 C16 118.2(3)
C14 C15 H15 120(2)
C16 C15 H15 121(2)
C15 C16 C11 121.7(3)
C15 C16 H16 118(2)
C11 C16 H16 120(2)

loop_
_geom_bond_atom_site_label_1
_geom_bond_atom_site_label_2
_geom_bond_distance
Br1 C14 1.903(3)
B1 O4 1.362(4)
B1 O3 1.366(4)
B1 C1 1.584(4)
O1 C3 1.210(3)
O2 C3 1.345(3)
O2 C4 1.448(4)
O3 C5 1.469(3)
O4 C6 1.465(3)
C1 C2 1.343(4)
C1 C11 1.482(4)
C2 C3 1.477(4)
C2 H2 0.97(4)
C4 H4C 0.99(4)
C4 H4B 0.96(4)
C4 H4A 1.00(4)
C5 C9 1.512(4)
C5 C10 1.522(4)
C5 C6 1.573(4)
C6 C8 1.521(4)
C6 C7 1.522(4)
C7 H7C 0.97(3)
C7 H7B 1.01(4)
C7 H7A 0.91(4)
C8 H8C 0.95(4)
C8 H8B 0.98(4)
C8 H8A 0.95(4)
C9 H9C 0.93(3)
C9 H9B 0.99(4)
C9 H9A 1.01(4)
C10 H10C 1.05(4)
C10 H10B 0.98(4)
C10 H10A 0.97(4)
C11 C16 1.396(4)
C11 C12 1.402(4)
C12 C13 1.378(4)
C12 H12 0.92(3)
C13 C14 1.386(4)
C13 H13 0.92(3)
C14 C15 1.386(4)
C15 C16 1.389(4)
C15 H15 0.92(3)
C16 H16 0.94(3)
